data_7720655
loop_
_publ_author_name
'Rezazgui, David'
'C&#xed;sa&#x159;ov&#xe1;, Ivana'
'&#x160;t&#x11b;pni&#x10d;ka, Petr'
'Schulz, Ji&#x159;&#xed;'

_publ_section_title
;
 Synthesis of hybrid phosphinoferrocene ligands bearing amine pendants and
 catalytic evaluation of their gold(I) complexes.
;
_journal_issue 13
_journal_name_full 'Dalton transactions (Cambridge, England : 2003)'
_journal_page_first 5397
_journal_page_last 5407
_journal_paper_doi 10.1039/d6dt00321d
_journal_volume 55
_journal_year 2026
_chemical_formula_moiety 'C26 H26 Fe N O P'
_chemical_formula_sum 'C26 H26 Fe N O P'
_chemical_formula_weight 455.30
_space_group_crystal_system orthorhombic
_space_group_IT_number 61
_space_group_name_Hall '-P 2ac 2ab'
_space_group_name_H-M_alt 'P b c a'
_atom_sites_solution_hydrogens geom
_atom_sites_solution_primary direct
_atom_sites_solution_secondary difmap
_audit_creation_method SHELXL-2017/1
_audit_update_record
;
2025-12-18 deposited with the CCDC.	2026-03-09 downloaded from the CCDC.
;
_cell_angle_alpha 90
_cell_angle_beta 90
_cell_angle_gamma 90
_cell_formula_units_Z 8
_cell_length_a 17.2028(9)
_cell_length_b 9.3853(5)
_cell_length_c 26.5932(12)
_cell_measurement_reflns_used 9823
_cell_measurement_temperature 120(2)
_cell_measurement_theta_max 27.41
_cell_measurement_theta_min 2.59
_cell_volume 4293.6(4)
_computing_cell_refinement 'SAINT V8.38A (Bruker AXS Inc., 2017)'
_computing_data_collection 'Bruker Instrument Service vV6.2.9'
_computing_data_reduction 'SAINT V8.38A (Bruker AXS Inc., 2017)'
_computing_molecular_graphics 'PLATON (Spek, 2017)'
_computing_publication_material 'PLATON (Spek, 2017)'
_computing_structure_refinement 'SHELXL-2017/1 (Sheldrick, 2017)'
_computing_structure_solution 'SHELXT 2014/5 (Sheldrick, 2014)'
_diffrn_ambient_temperature 120(2)
_diffrn_measured_fraction_theta_full 0.999
_diffrn_measured_fraction_theta_max 0.998
_diffrn_measurement_device_type 'Bruker D8 VENTURE Kappa Duo PHOTON 100 CMOS'
_diffrn_measurement_method '\f and \w scans'
_diffrn_radiation_monochromator 'Quazar Mo multilayer optic'
_diffrn_radiation_source 'I\mS micro-focus sealed tube'
_diffrn_radiation_type MoK\a
_diffrn_radiation_wavelength 0.71073
_diffrn_reflns_av_R_equivalents 0.0530
_diffrn_reflns_av_unetI/netI 0.0345
_diffrn_reflns_Laue_measured_fraction_full 0.999
_diffrn_reflns_Laue_measured_fraction_max 0.998
_diffrn_reflns_limit_h_max 22
_diffrn_reflns_limit_h_min -22
_diffrn_reflns_limit_k_max 11
_diffrn_reflns_limit_k_min -12
_diffrn_reflns_limit_l_max 31
_diffrn_reflns_limit_l_min -34
_diffrn_reflns_number 38420
_diffrn_reflns_point_group_measured_fraction_full 0.999
_diffrn_reflns_point_group_measured_fraction_max 0.998
_diffrn_reflns_theta_full 25.242
_diffrn_reflns_theta_max 27.498
_diffrn_reflns_theta_min 2.368
_exptl_absorpt_coefficient_mu 0.795
_exptl_absorpt_correction_T_max 0.92
_exptl_absorpt_correction_T_min 0.80
_exptl_absorpt_correction_type multi-scan
_exptl_absorpt_process_details 'SADABS-2016/2 - Bruker AXS'
_exptl_crystal_colour orange
_exptl_crystal_density_diffrn 1.409
_exptl_crystal_description prism
_exptl_crystal_F_000 1904
_exptl_crystal_size_max 0.33
_exptl_crystal_size_mid 0.13
_exptl_crystal_size_min 0.11
_refine_diff_density_max 0.736
_refine_diff_density_min -0.356
_refine_diff_density_rms 0.064
_refine_ls_extinction_method none
_refine_ls_goodness_of_fit_ref 1.053
_refine_ls_hydrogen_treatment constr
_refine_ls_matrix_type full
_refine_ls_number_parameters 271
_refine_ls_number_reflns 4924
_refine_ls_number_restraints 0
_refine_ls_restrained_S_all 1.053
_refine_ls_R_factor_all 0.0589
_refine_ls_R_factor_gt 0.0414
_refine_ls_shift/su_max 0.001
_refine_ls_shift/su_mean 0.000
_refine_ls_structure_factor_coef Fsqd
_refine_ls_weighting_details 'w=1/[\s^2^(Fo^2^)+(0.0383P)^2^+4.6592P] where P=(Fo^2^+2Fc^2^)/3'
_refine_ls_weighting_scheme calc
_refine_ls_wR_factor_gt 0.0914
_refine_ls_wR_factor_ref 0.0975
_reflns_Friedel_coverage 0.000
_reflns_number_gt 3926
_reflns_number_total 4924
_reflns_threshold_expression 'I > 2\s(I)'
_cod_data_source_file d6dt00321d3.cif
_cod_data_source_block dr21
_cod_depositor_comments 'Adding full bibliography for 7720642--7720664.cif.'
_cod_database_code 7720655
_shelx_shelxl_version_number 2017/1
_shelx_space_group_comment
;
The symmetry employed for this shelxl refinement is uniquely defined
by the following loop, which should always be used as a source of
symmetry information in preference to the above space-group names.
They are only intended as comments.
;
_shelx_estimated_absorpt_t_min 0.779
_shelx_estimated_absorpt_t_max 0.918

loop_
_space_group_symop_operation_xyz
'x, y, z'
'-x+1/2, -y, z+1/2'
'-x, y+1/2, -z+1/2'
'x+1/2, -y+1/2, -z'
'-x, -y, -z'
'x-1/2, y, -z-1/2'
'x, -y-1/2, z-1/2'
'-x-1/2, y-1/2, z'

loop_
_atom_site_label
_atom_site_type_symbol
_atom_site_fract_x
_atom_site_fract_y
_atom_site_fract_z
_atom_site_U_iso_or_equiv
_atom_site_adp_type
_atom_site_occupancy
_atom_site_site_symmetry_order
_atom_site_calc_flag
_atom_site_refinement_flags_posn
_atom_site_refinement_flags_adp
_atom_site_refinement_flags_occupancy
_atom_site_disorder_assembly
_atom_site_disorder_group
Fe1 Fe 0.38754(2) 0.27778(3) 0.63347(2) 0.01774(10) Uani 1 1 d . . . . .
P1 P 0.38463(3) 0.63388(6) 0.59893(2) 0.01683(13) Uani 1 1 d . . . . .
O1 O 0.69551(9) 0.2720(2) 0.69162(6) 0.0346(4) Uani 1 1 d . . . . .
N1 N 0.53318(10) 0.2416(2) 0.70886(7) 0.0198(4) Uani 1 1 d . . . . .
C1 C 0.45304(12) 0.2392(2) 0.69896(8) 0.0200(5) Uani 1 1 d . . . . .
C2 C 0.40069(13) 0.3560(3) 0.70492(8) 0.0252(5) Uani 1 1 d . . . . .
H2 H 0.414719 0.451213 0.712978 0.030 Uiso 1 1 calc R U . . .
C3 C 0.32371(14) 0.3049(3) 0.69669(9) 0.0341(7) Uani 1 1 d . . . . .
H3 H 0.277380 0.359511 0.699211 0.041 Uiso 1 1 calc R U . . .
C4 C 0.32828(14) 0.1585(3) 0.68409(10) 0.0363(7) Uani 1 1 d . . . . .
H4 H 0.285563 0.097873 0.676705 0.044 Uiso 1 1 calc R U . . .
C5 C 0.40815(14) 0.1180(3) 0.68442(9) 0.0277(5) Uani 1 1 d . . . . .
H5 H 0.428044 0.026351 0.676370 0.033 Uiso 1 1 calc R U . . .
C6 C 0.38971(12) 0.4453(2) 0.58439(8) 0.0168(4) Uani 1 1 d . . . . .
C7 C 0.32167(12) 0.3596(2) 0.57714(8) 0.0212(5) Uani 1 1 d . . . . .
H7 H 0.269427 0.391164 0.580283 0.025 Uiso 1 1 calc R U . . .
C8 C 0.34565(14) 0.2196(3) 0.56448(9) 0.0250(5) Uani 1 1 d . . . . .
H8 H 0.312271 0.141385 0.557503 0.030 Uiso 1 1 calc R U . . .
C9 C 0.42847(13) 0.2163(3) 0.56402(8) 0.0227(5) Uani 1 1 d . . . . .
H9 H 0.459908 0.135552 0.556966 0.027 Uiso 1 1 calc R U . . .
C10 C 0.45578(12) 0.3553(2) 0.57599(8) 0.0174(4) Uani 1 1 d . . . . .
H10 H 0.508702 0.383570 0.578062 0.021 Uiso 1 1 calc R U . . .
C11 C 0.36849(12) 0.7090(2) 0.53594(8) 0.0169(4) Uani 1 1 d . . . . .
C12 C 0.34175(13) 0.6296(3) 0.49517(8) 0.0211(5) Uani 1 1 d . . . . .
H12 H 0.334998 0.529591 0.498543 0.025 Uiso 1 1 calc R U . . .
C13 C 0.32484(13) 0.6954(3) 0.44950(9) 0.0253(5) Uani 1 1 d . . . . .
H13 H 0.306941 0.640237 0.421892 0.030 Uiso 1 1 calc R U . . .
C14 C 0.33404(13) 0.8406(3) 0.44435(9) 0.0266(5) Uani 1 1 d . . . . .
H14 H 0.321561 0.885614 0.413393 0.032 Uiso 1 1 calc R U . . .
C15 C 0.36141(15) 0.9205(3) 0.48422(9) 0.0280(5) Uani 1 1 d . . . . .
H15 H 0.368861 1.020259 0.480436 0.034 Uiso 1 1 calc R U . . .
C16 C 0.37803(13) 0.8552(3) 0.52979(9) 0.0245(5) Uani 1 1 d . . . . .
H16 H 0.396177 0.911086 0.557166 0.029 Uiso 1 1 calc R U . . .
C17 C 0.48728(12) 0.6784(2) 0.60812(8) 0.0155(4) Uani 1 1 d . . . . .
C18 C 0.54153(12) 0.6767(2) 0.56897(8) 0.0185(4) Uani 1 1 d . . . . .
H18 H 0.525055 0.653931 0.535828 0.022 Uiso 1 1 calc R U . . .
C19 C 0.61902(13) 0.7077(2) 0.57796(8) 0.0203(5) Uani 1 1 d . . . . .
H19 H 0.655213 0.706720 0.550984 0.024 Uiso 1 1 calc R U . . .
C20 C 0.64389(13) 0.7401(2) 0.62614(8) 0.0223(5) Uani 1 1 d . . . . .
H20 H 0.697134 0.760313 0.632366 0.027 Uiso 1 1 calc R U . . .
C21 C 0.59064(14) 0.7428(2) 0.66524(9) 0.0234(5) Uani 1 1 d . . . . .
H21 H 0.607558 0.765111 0.698321 0.028 Uiso 1 1 calc R U . . .
C22 C 0.51294(13) 0.7133(2) 0.65644(8) 0.0214(5) Uani 1 1 d . . . . .
H22 H 0.476831 0.716726 0.683443 0.026 Uiso 1 1 calc R U . . .
C23 C 0.57760(13) 0.1305(3) 0.68310(9) 0.0271(5) Uani 1 1 d . . . . .
H23A H 0.574625 0.144992 0.646278 0.032 Uiso 1 1 calc R U . . .
H23B H 0.555370 0.035835 0.691002 0.032 Uiso 1 1 calc R U . . .
C24 C 0.66165(14) 0.1365(3) 0.70007(10) 0.0338(6) Uani 1 1 d . . . . .
H24A H 0.664417 0.113788 0.736376 0.041 Uiso 1 1 calc R U . . .
H24B H 0.691860 0.063382 0.681686 0.041 Uiso 1 1 calc R U . . .
C25 C 0.65323(14) 0.3769(3) 0.71892(10) 0.0352(6) Uani 1 1 d . . . . .
H25A H 0.677381 0.471430 0.713566 0.042 Uiso 1 1 calc R U . . .
H25B H 0.655703 0.354904 0.755294 0.042 Uiso 1 1 calc R U . . .
C26 C 0.56909(14) 0.3817(3) 0.70232(9) 0.0266(5) Uani 1 1 d . . . . .
H26A H 0.540563 0.453367 0.722472 0.032 Uiso 1 1 calc R U . . .
H26B H 0.566206 0.410302 0.666527 0.032 Uiso 1 1 calc R U . . .

loop_
_atom_site_aniso_label
_atom_site_aniso_U_11
_atom_site_aniso_U_22
_atom_site_aniso_U_33
_atom_site_aniso_U_23
_atom_site_aniso_U_13
_atom_site_aniso_U_12
Fe1 0.01196(15) 0.02359(18) 0.01767(17) 0.00730(13) 0.00006(12) -0.00207(13)
P1 0.0157(3) 0.0196(3) 0.0152(3) 0.0011(2) 0.0007(2) -0.0006(2)
O1 0.0173(8) 0.0613(13) 0.0252(9) 0.0052(9) 0.0039(7) 0.0014(8)
N1 0.0159(9) 0.0308(11) 0.0128(9) 0.0032(8) 0.0004(7) 0.0038(8)
C1 0.0171(10) 0.0300(12) 0.0131(10) 0.0083(9) 0.0032(8) 0.0036(9)
C2 0.0228(12) 0.0391(14) 0.0137(11) 0.0049(10) 0.0048(8) 0.0088(10)
C3 0.0184(12) 0.0575(19) 0.0265(13) 0.0188(13) 0.0095(9) 0.0104(12)
C4 0.0210(12) 0.0501(17) 0.0379(15) 0.0297(13) -0.0001(11) -0.0077(12)
C5 0.0234(12) 0.0298(13) 0.0299(13) 0.0176(11) -0.0003(10) -0.0025(10)
C6 0.0161(10) 0.0196(11) 0.0148(10) 0.0056(9) -0.0015(8) -0.0030(9)
C7 0.0164(10) 0.0237(12) 0.0236(11) 0.0078(10) -0.0060(8) -0.0033(9)
C8 0.0247(12) 0.0235(12) 0.0267(12) 0.0025(10) -0.0069(10) -0.0075(10)
C9 0.0239(12) 0.0216(12) 0.0225(12) 0.0002(10) -0.0024(9) -0.0002(10)
C10 0.0156(10) 0.0222(11) 0.0144(10) 0.0036(9) 0.0008(8) -0.0019(9)
C11 0.0118(9) 0.0234(12) 0.0154(10) 0.0030(9) 0.0014(8) 0.0019(8)
C12 0.0218(11) 0.0226(11) 0.0191(11) 0.0004(9) -0.0014(9) 0.0011(9)
C13 0.0219(12) 0.0370(15) 0.0172(11) -0.0015(10) -0.0042(9) 0.0021(10)
C14 0.0221(11) 0.0392(15) 0.0185(11) 0.0096(10) 0.0019(9) 0.0093(11)
C15 0.0336(13) 0.0217(12) 0.0286(13) 0.0087(10) 0.0021(10) 0.0034(10)
C16 0.0267(12) 0.0243(12) 0.0224(12) 0.0019(10) -0.0011(9) 0.0004(10)
C17 0.0184(10) 0.0126(10) 0.0153(10) 0.0013(8) -0.0012(8) -0.0009(8)
C18 0.0202(11) 0.0215(11) 0.0138(10) -0.0015(9) -0.0012(8) -0.0025(9)
C19 0.0191(11) 0.0220(12) 0.0197(11) 0.0003(9) 0.0009(8) -0.0033(9)
C20 0.0196(11) 0.0227(12) 0.0247(12) 0.0009(10) -0.0066(9) -0.0046(9)
C21 0.0309(12) 0.0262(13) 0.0130(11) -0.0020(9) -0.0075(9) -0.0043(10)
C22 0.0263(12) 0.0221(12) 0.0157(11) -0.0020(9) 0.0028(9) -0.0020(10)
C23 0.0215(12) 0.0332(14) 0.0264(12) 0.0018(11) -0.0004(10) 0.0101(10)
C24 0.0221(12) 0.0500(17) 0.0292(13) 0.0052(12) 0.0010(10) 0.0114(12)
C25 0.0237(13) 0.0510(17) 0.0309(14) -0.0024(13) -0.0031(10) -0.0011(12)
C26 0.0232(12) 0.0313(14) 0.0253(12) -0.0019(11) -0.0031(9) 0.0005(10)

loop_
_atom_type_symbol
_atom_type_description
_atom_type_scat_dispersion_real
_atom_type_scat_dispersion_imag
_atom_type_scat_source
C C 0.0033 0.0016 'International Tables Vol C Tables 4.2.6.8 and 6.1.1.4'
H H 0.0000 0.0000 'International Tables Vol C Tables 4.2.6.8 and 6.1.1.4'
Fe Fe 0.3463 0.8444 'International Tables Vol C Tables 4.2.6.8 and 6.1.1.4'
N N 0.0061 0.0033 'International Tables Vol C Tables 4.2.6.8 and 6.1.1.4'
O O 0.0106 0.0060 'International Tables Vol C Tables 4.2.6.8 and 6.1.1.4'
P P 0.1023 0.0942 'International Tables Vol C Tables 4.2.6.8 and 6.1.1.4'

loop_
_geom_angle_atom_site_label_1
_geom_angle_atom_site_label_2
_geom_angle_atom_site_label_3
_geom_angle
_geom_angle_site_symmetry_1
_geom_angle_site_symmetry_3
_geom_angle_publ_flag
C3 Fe1 C4 40.93(12) . . ?
C3 Fe1 C7 105.22(10) . . ?
C4 Fe1 C7 114.74(9) . . ?
C3 Fe1 C6 116.34(10) . . ?
C4 Fe1 C6 149.16(10) . . ?
C7 Fe1 C6 41.21(8) . . ?
C3 Fe1 C8 125.97(10) . . ?
C4 Fe1 C8 105.73(11) . . ?
C7 Fe1 C8 40.73(10) . . ?
C6 Fe1 C8 68.85(9) . . ?
C3 Fe1 C2 40.96(10) . . ?
C4 Fe1 C2 68.74(11) . . ?
C7 Fe1 C2 127.63(10) . . ?
C6 Fe1 C2 108.33(10) . . ?
C8 Fe1 C2 165.04(9) . . ?
C3 Fe1 C5 68.72(10) . . ?
C4 Fe1 C5 40.92(9) . . ?
C7 Fe1 C5 149.36(9) . . ?
C6 Fe1 C5 168.75(9) . . ?
C8 Fe1 C5 117.25(10) . . ?
C2 Fe1 C5 68.32(11) . . ?
C3 Fe1 C9 164.96(10) . . ?
C4 Fe1 C9 127.83(11) . . ?
C7 Fe1 C9 68.58(9) . . ?
C6 Fe1 C9 68.68(9) . . ?
C8 Fe1 C9 40.63(9) . . ?
C2 Fe1 C9 153.41(9) . . ?
C5 Fe1 C9 109.18(10) . . ?
C3 Fe1 C10 151.78(11) . . ?
C4 Fe1 C10 167.13(11) . . ?
C7 Fe1 C10 68.71(8) . . ?
C6 Fe1 C10 40.90(8) . . ?
C8 Fe1 C10 68.26(9) . . ?
C2 Fe1 C10 119.91(9) . . ?
C5 Fe1 C10 130.51(9) . . ?
C9 Fe1 C10 40.40(9) . . ?
C3 Fe1 C1 67.97(9) . . ?
C4 Fe1 C1 67.95(9) . . ?
C7 Fe1 C1 167.03(9) . . ?
C6 Fe1 C1 130.60(9) . . ?
C8 Fe1 C1 152.19(10) . . ?
C2 Fe1 C1 40.15(9) . . ?
C5 Fe1 C1 40.16(9) . . ?
C9 Fe1 C1 120.72(9) . . ?
C10 Fe1 C1 111.69(8) . . ?
C6 P1 C17 101.81(10) . . ?
C6 P1 C11 100.79(10) . . ?
C17 P1 C11 100.35(9) . . ?
C24 O1 C25 109.27(19) . . ?
C1 N1 C23 114.44(19) . . ?
C1 N1 C26 113.99(18) . . ?
C23 N1 C26 111.36(18) . . ?
N1 C1 C2 125.9(2) . . ?
N1 C1 C5 126.5(2) . . ?
C2 C1 C5 107.5(2) . . ?
N1 C1 Fe1 132.68(15) . . ?
C2 C1 Fe1 67.81(12) . . ?
C5 C1 Fe1 67.90(13) . . ?
C3 C2 C1 108.1(2) . . ?
C3 C2 Fe1 68.56(14) . . ?
C1 C2 Fe1 72.03(13) . . ?
C3 C2 H2 126.0 . . ?
C1 C2 H2 126.0 . . ?
Fe1 C2 H2 125.0 . . ?
C4 C3 C2 108.1(2) . . ?
C4 C3 Fe1 69.60(14) . . ?
C2 C3 Fe1 70.48(13) . . ?
C4 C3 H3 125.9 . . ?
C2 C3 H3 125.9 . . ?
Fe1 C3 H3 125.6 . . ?
C3 C4 C5 108.1(2) . . ?
C3 C4 Fe1 69.47(14) . . ?
C5 C4 Fe1 70.52(13) . . ?
C3 C4 H4 125.9 . . ?
C5 C4 H4 125.9 . . ?
Fe1 C4 H4 125.7 . . ?
C4 C5 C1 108.1(2) . . ?
C4 C5 Fe1 68.56(13) . . ?
C1 C5 Fe1 71.94(13) . . ?
C4 C5 H5 126.0 . . ?
C1 C5 H5 126.0 . . ?
Fe1 C5 H5 125.1 . . ?
C7 C6 C10 107.19(19) . . ?
C7 C6 P1 122.48(16) . . ?
C10 C6 P1 130.28(16) . . ?
C7 C6 Fe1 68.85(12) . . ?
C10 C6 Fe1 70.16(12) . . ?
P1 C6 Fe1 127.85(11) . . ?
C8 C7 C6 108.33(19) . . ?
C8 C7 Fe1 70.25(13) . . ?
C6 C7 Fe1 69.94(12) . . ?
C8 C7 H7 125.8 . . ?
C6 C7 H7 125.8 . . ?
Fe1 C7 H7 125.6 . . ?
C7 C8 C9 108.2(2) . . ?
C7 C8 Fe1 69.02(13) . . ?
C9 C8 Fe1 70.19(13) . . ?
C7 C8 H8 125.9 . . ?
C9 C8 H8 125.9 . . ?
Fe1 C8 H8 126.5 . . ?
C10 C9 C8 108.0(2) . . ?
C10 C9 Fe1 69.84(12) . . ?
C8 C9 Fe1 69.18(13) . . ?
C10 C9 H9 126.0 . . ?
C8 C9 H9 126.0 . . ?
Fe1 C9 H9 126.5 . . ?
C9 C10 C6 108.26(18) . . ?
C9 C10 Fe1 69.76(12) . . ?
C6 C10 Fe1 68.95(11) . . ?
C9 C10 H10 125.9 . . ?
C6 C10 H10 125.9 . . ?
Fe1 C10 H10 127.0 . . ?
C16 C11 C12 118.3(2) . . ?
C16 C11 P1 117.87(17) . . ?
C12 C11 P1 123.61(17) . . ?
C13 C12 C11 120.6(2) . . ?
C13 C12 H12 119.7 . . ?
C11 C12 H12 119.7 . . ?
C14 C13 C12 120.1(2) . . ?
C14 C13 H13 120.0 . . ?
C12 C13 H13 120.0 . . ?
C13 C14 C15 120.0(2) . . ?
C13 C14 H14 120.0 . . ?
C15 C14 H14 120.0 . . ?
C14 C15 C16 120.0(2) . . ?
C14 C15 H15 120.0 . . ?
C16 C15 H15 120.0 . . ?
C15 C16 C11 120.9(2) . . ?
C15 C16 H16 119.5 . . ?
C11 C16 H16 119.5 . . ?
C22 C17 C18 118.47(19) . . ?
C22 C17 P1 118.73(16) . . ?
C18 C17 P1 122.79(16) . . ?
C19 C18 C17 120.7(2) . . ?
C19 C18 H18 119.6 . . ?
C17 C18 H18 119.6 . . ?
C20 C19 C18 120.2(2) . . ?
C20 C19 H19 119.9 . . ?
C18 C19 H19 119.9 . . ?
C19 C20 C21 119.6(2) . . ?
C19 C20 H20 120.2 . . ?
C21 C20 H20 120.2 . . ?
C22 C21 C20 120.5(2) . . ?
C22 C21 H21 119.8 . . ?
C20 C21 H21 119.8 . . ?
C21 C22 C17 120.5(2) . . ?
C21 C22 H22 119.8 . . ?
C17 C22 H22 119.8 . . ?
N1 C23 C24 109.4(2) . . ?
N1 C23 H23A 109.8 . . ?
C24 C23 H23A 109.8 . . ?
N1 C23 H23B 109.8 . . ?
C24 C23 H23B 109.8 . . ?
H23A C23 H23B 108.2 . . ?
O1 C24 C23 112.2(2) . . ?
O1 C24 H24A 109.2 . . ?
C23 C24 H24A 109.2 . . ?
O1 C24 H24B 109.2 . . ?
C23 C24 H24B 109.2 . . ?
H24A C24 H24B 107.9 . . ?
O1 C25 C26 111.1(2) . . ?
O1 C25 H25A 109.4 . . ?
C26 C25 H25A 109.4 . . ?
O1 C25 H25B 109.4 . . ?
C26 C25 H25B 109.4 . . ?
H25A C25 H25B 108.0 . . ?
N1 C26 C25 110.0(2) . . ?
N1 C26 H26A 109.7 . . ?
C25 C26 H26A 109.7 . . ?
N1 C26 H26B 109.7 . . ?
C25 C26 H26B 109.7 . . ?
H26A C26 H26B 108.2 . . ?

loop_
_geom_bond_atom_site_label_1
_geom_bond_atom_site_label_2
_geom_bond_distance
_geom_bond_site_symmetry_2
_geom_bond_publ_flag
Fe1 C3 2.024(2) . ?
Fe1 C4 2.026(2) . ?
Fe1 C7 2.029(2) . ?
Fe1 C6 2.044(2) . ?
Fe1 C8 2.045(2) . ?
Fe1 C2 2.050(2) . ?
Fe1 C5 2.052(2) . ?
Fe1 C9 2.059(2) . ?
Fe1 C10 2.060(2) . ?
Fe1 C1 2.106(2) . ?
P1 C6 1.814(2) . ?
P1 C17 1.831(2) . ?
P1 C11 1.839(2) . ?
O1 C24 1.416(3) . ?
O1 C25 1.423(3) . ?
N1 C1 1.404(3) . ?
N1 C23 1.463(3) . ?
N1 C26 1.464(3) . ?
C1 C2 1.427(3) . ?
C1 C5 1.428(3) . ?
C2 C3 1.426(3) . ?
C2 H2 0.9500 . ?
C3 C4 1.416(4) . ?
C3 H3 0.9500 . ?
C4 C5 1.426(3) . ?
C4 H4 0.9500 . ?
C5 H5 0.9500 . ?
C6 C7 1.433(3) . ?
C6 C10 1.434(3) . ?
C7 C8 1.418(3) . ?
C7 H7 0.9500 . ?
C8 C9 1.425(3) . ?
C8 H8 0.9500 . ?
C9 C10 1.422(3) . ?
C9 H9 0.9500 . ?
C10 H10 0.9500 . ?
C11 C16 1.391(3) . ?
C11 C12 1.394(3) . ?
C12 C13 1.393(3) . ?
C12 H12 0.9500 . ?
C13 C14 1.378(4) . ?
C13 H13 0.9500 . ?
C14 C15 1.382(3) . ?
C14 H14 0.9500 . ?
C15 C16 1.388(3) . ?
C15 H15 0.9500 . ?
C16 H16 0.9500 . ?
C17 C22 1.398(3) . ?
C17 C18 1.398(3) . ?
C18 C19 1.385(3) . ?
C18 H18 0.9500 . ?
C19 C20 1.385(3) . ?
C19 H19 0.9500 . ?
C20 C21 1.386(3) . ?
C20 H20 0.9500 . ?
C21 C22 1.385(3) . ?
C21 H21 0.9500 . ?
C22 H22 0.9500 . ?
C23 C24 1.516(3) . ?
C23 H23A 0.9900 . ?
C23 H23B 0.9900 . ?
C24 H24A 0.9900 . ?
C24 H24B 0.9900 . ?
C25 C26 1.514(3) . ?
C25 H25A 0.9900 . ?
C25 H25B 0.9900 . ?
C26 H26A 0.9900 . ?
C26 H26B 0.9900 . ?
